data_7157127
loop_
_publ_author_name
'Tazi, Mehdi'
'Erb, William'
'Roisnel, Thierry'
'Dorcet, Vincent'
'Mongin, Florence'
'Low, Paul J.'

_publ_section_title
;
 From ferrocene to fluorine-containing penta-substituted derivatives and
 all points in-between; or, how to increase the available chemical space.
;
_journal_issue 42
_journal_name_full 'Organic &amp; biomolecular chemistry'
_journal_page_first 9352
_journal_page_last 9359
_journal_paper_doi 10.1039/c9ob01885a
_journal_volume 17
_journal_year 2019
_chemical_compound_source 'synthesis as described'
_chemical_formula_moiety 'C16 H20 B F Fe O2'
_chemical_formula_sum 'C16 H20 B F Fe O2'
_chemical_formula_weight 329.98
_space_group_crystal_system monoclinic
_space_group_IT_number 14
_space_group_name_Hall '-P 2yn'
_space_group_name_H-M_alt 'P 1 21/n 1'
_symmetry_space_group_name_Hall '-P 2yn'
_symmetry_space_group_name_H-M 'P 1 21/n 1'
_atom_sites_solution_hydrogens geom
_atom_sites_solution_primary dual
_atom_sites_solution_secondary difmap
_audit_update_record
;
2019-07-08 deposited with the CCDC.    2019-10-08 downloaded from the CCDC.
;
_cell_angle_alpha 90
_cell_angle_beta 105.440(10)
_cell_angle_gamma 90
_cell_formula_units_Z 4
_cell_length_a 13.170(3)
_cell_length_b 7.7111(16)
_cell_length_c 15.613(4)
_cell_measurement_reflns_used 8614
_cell_measurement_temperature 150
_cell_measurement_theta_max 27.9255
_cell_measurement_theta_min 2.3583
_cell_measurement_wavelength 0.71073
_cell_volume 1528.4(6)
_computing_cell_refinement 'APEX3 (Bruker, 2015)'
_computing_data_collection 'SAINT (Bruker, 2014)'
_computing_data_reduction 'SAINT (Bruker, 2014)'
_computing_molecular_graphics 'SXGRAPH (Farrugia, 1999), Mercury (CSD, 2016)'
_computing_publication_material 'CRYSCALC (T. Roisnel, local program, 2019)'
_computing_structure_refinement 'SHELXL-2018_3 (Sheldrick, 2018)'
_computing_structure_solution 'SHELXT (Sheldrick, 2015)'
_diffrn_ambient_temperature 150
_diffrn_detector '(CMOS) PHOTON 100'
_diffrn_measured_fraction_theta_full 0.993
_diffrn_measured_fraction_theta_max 0.980
_diffrn_measurement_device_type 'D8 VENTURE Bruker AXS'
_diffrn_measurement_method 'rotation images'
_diffrn_radiation_monochromator 'multilayer monochromator'
_diffrn_radiation_probe x-ray
_diffrn_radiation_source 'Incoatec microfocus sealed tube'
_diffrn_radiation_type MoK\a
_diffrn_radiation_wavelength 0.71073
_diffrn_reflns_av_R_equivalents 0.0420
_diffrn_reflns_av_unetI/netI 0.0339
_diffrn_reflns_limit_h_max 17
_diffrn_reflns_limit_h_min -17
_diffrn_reflns_limit_k_max 9
_diffrn_reflns_limit_k_min -9
_diffrn_reflns_limit_l_max 20
_diffrn_reflns_limit_l_min -20
_diffrn_reflns_number 15636
_diffrn_reflns_theta_full 25.242
_diffrn_reflns_theta_max 27.672
_diffrn_reflns_theta_min 2.358
_exptl_absorpt_coefficient_mu 0.997
_exptl_absorpt_correction_T_max 0.905
_exptl_absorpt_correction_T_min 0.737
_exptl_absorpt_correction_type multi-scan
_exptl_absorpt_process_details
;
  [Sheldrick, G.M. (2014). SADABS Bruker AXS Inc., Madison, Wisconsin, USA]
;
_exptl_crystal_colour orange
_exptl_crystal_density_diffrn 1.434
_exptl_crystal_description prism
_exptl_crystal_F_000 688
_exptl_crystal_size_max 0.280
_exptl_crystal_size_mid 0.230
_exptl_crystal_size_min 0.100
_refine_diff_density_max 1.955
_refine_diff_density_min -0.668
_refine_diff_density_rms 0.083
_refine_ls_extinction_method none
_refine_ls_goodness_of_fit_ref 0.997
_refine_ls_hydrogen_treatment constr
_refine_ls_matrix_type full
_refine_ls_number_parameters 194
_refine_ls_number_reflns 3497
_refine_ls_number_restraints 0
_refine_ls_restrained_S_all 0.997
_refine_ls_R_factor_all 0.0638
_refine_ls_R_factor_gt 0.0510
_refine_ls_shift/su_max 0.006
_refine_ls_shift/su_mean 0.000
_refine_ls_structure_factor_coef Fsqd
_refine_ls_weighting_details 'w=1/[\s^2^(Fo^2^)+(0.0698P)^2^+3.3547P] where P=(Fo^2^+2Fc^2^)/3'
_refine_ls_weighting_scheme calc
_refine_ls_wR_factor_gt 0.1353
_refine_ls_wR_factor_ref 0.1450
_reflns_Friedel_coverage 0.000
_reflns_number_gt 2883
_reflns_number_total 3497
_reflns_threshold_expression >2sigma(I)
_cod_data_source_file c9ob01885a2.cif
_cod_data_source_block 2e_WE6121
_cod_depositor_comments 'Adding full bibliography for 7157127--7157141.cif.'
_cod_original_cell_volume 1528.3(6)
_cod_database_code 7157127

loop_
_space_group_symop_operation_xyz
'x, y, z'
'-x+1/2, y+1/2, -z+1/2'
'-x, -y, -z'
'x-1/2, -y-1/2, z-1/2'

loop_
_atom_site_label
_atom_site_type_symbol
_atom_site_fract_x
_atom_site_fract_y
_atom_site_fract_z
_atom_site_U_iso_or_equiv
_atom_site_adp_type
_atom_site_occupancy
_atom_site_site_symmetry_order
_atom_site_calc_flag
_atom_site_refinement_flags_posn
_atom_site_refinement_flags_adp
Fe1 Fe 0.38266(3) 0.30582(5) 0.64024(3) 0.02758(16) Uani 1 1 d . .
C1 C 0.4037(4) 0.3935(6) 0.7673(3) 0.0578(11) Uani 1 1 d . .
H1 H 0.382374 0.335619 0.813346 0.069 Uiso 1 1 calc R U
C2 C 0.5015(3) 0.3751(5) 0.7472(3) 0.0535(10) Uani 1 1 d . .
H2 H 0.557644 0.302186 0.777646 0.064 Uiso 1 1 calc R U
C3 C 0.5019(3) 0.4827(5) 0.6748(3) 0.0487(9) Uani 1 1 d . .
H3 H 0.557828 0.495102 0.647418 0.058 Uiso 1 1 calc R U
C4 C 0.4047(3) 0.5682(5) 0.6503(3) 0.0461(9) Uani 1 1 d . .
H4 H 0.383579 0.649944 0.603412 0.055 Uiso 1 1 calc R U
C5 C 0.3433(3) 0.5135(6) 0.7064(3) 0.0533(10) Uani 1 1 d . .
H5 H 0.273796 0.550599 0.703833 0.064 Uiso 1 1 calc R U
C6 C 0.3877(3) 0.1984(4) 0.5233(2) 0.0375(7) Uani 1 1 d . .
C7 C 0.4177(3) 0.0727(4) 0.5906(2) 0.0425(8) Uani 1 1 d . .
H7 H 0.483021 0.012621 0.607510 0.051 Uiso 1 1 calc R U
C8 C 0.3315(3) 0.0531(4) 0.6285(3) 0.0425(8) Uani 1 1 d . .
H8 H 0.328906 -0.022789 0.675771 0.051 Uiso 1 1 calc R U
C9 C 0.2502(3) 0.1662(4) 0.5836(3) 0.0404(8) Uani 1 1 d . .
H9 H 0.183508 0.177807 0.595599 0.048 Uiso 1 1 calc R U
C10 C 0.2841(3) 0.2608(4) 0.5169(2) 0.0330(7) Uani 1 1 d . .
F11 F 0.4456(2) 0.2441(4) 0.47060(18) 0.0673(7) Uani 1 1 d . .
B12 B 0.2287(3) 0.4182(5) 0.4623(2) 0.0303(7) Uani 1 1 d . .
O13 O 0.2706(2) 0.5166(4) 0.4106(2) 0.0638(9) Uani 1 1 d . .
C14 C 0.1991(3) 0.6537(4) 0.3711(2) 0.0338(7) Uani 1 1 d . .
C15 C 0.1057(3) 0.6285(4) 0.4148(2) 0.0340(7) Uani 1 1 d . .
O16 O 0.1320(2) 0.4674(5) 0.4629(3) 0.0760(12) Uani 1 1 d . .
C17 C 0.1720(4) 0.6274(9) 0.2721(3) 0.0688(14) Uani 1 1 d . .
H17A H 0.236422 0.633048 0.252052 0.103 Uiso 1 1 calc R U
H17B H 0.123174 0.718333 0.242554 0.103 Uiso 1 1 calc R U
H17C H 0.138827 0.513636 0.257183 0.103 Uiso 1 1 calc R U
C18 C 0.2582(5) 0.8218(7) 0.3939(4) 0.0794(17) Uani 1 1 d . .
H18A H 0.275424 0.840409 0.458293 0.119 Uiso 1 1 calc R U
H18B H 0.214294 0.917571 0.363425 0.119 Uiso 1 1 calc R U
H18C H 0.323322 0.816728 0.374959 0.119 Uiso 1 1 calc R U
C19 C 0.0953(5) 0.7679(9) 0.4807(5) 0.092(2) Uani 1 1 d . .
H19A H 0.035981 0.739989 0.505178 0.138 Uiso 1 1 calc R U
H19B H 0.082834 0.880384 0.450530 0.138 Uiso 1 1 calc R U
H19C H 0.160319 0.773261 0.529071 0.138 Uiso 1 1 calc R U
C20 C -0.0007(3) 0.6011(7) 0.3505(3) 0.0582(11) Uani 1 1 d . .
H20A H 0.004429 0.510341 0.307878 0.087 Uiso 1 1 calc R U
H20B H -0.024355 0.709395 0.318549 0.087 Uiso 1 1 calc R U
H20C H -0.051301 0.565714 0.383143 0.087 Uiso 1 1 calc R U

loop_
_atom_site_aniso_label
_atom_site_aniso_U_11
_atom_site_aniso_U_22
_atom_site_aniso_U_33
_atom_site_aniso_U_23
_atom_site_aniso_U_13
_atom_site_aniso_U_12
Fe1 0.0298(2) 0.0231(2) 0.0281(2) -0.00220(17) 0.00463(17) 0.00138(16)
C1 0.088(3) 0.054(2) 0.034(2) -0.0116(18) 0.020(2) -0.016(2)
C2 0.057(2) 0.039(2) 0.049(2) -0.0076(17) -0.0129(18) -0.0016(18)
C3 0.044(2) 0.043(2) 0.057(2) -0.0138(18) 0.0110(18) -0.0146(16)
C4 0.064(2) 0.0263(16) 0.044(2) -0.0069(14) 0.0071(18) -0.0045(16)
C5 0.054(2) 0.048(2) 0.059(2) -0.0212(19) 0.0163(19) 0.0088(18)
C6 0.0439(18) 0.0337(17) 0.0331(17) -0.0067(13) 0.0074(14) 0.0074(14)
C7 0.0479(19) 0.0290(16) 0.0414(19) -0.0067(14) -0.0042(15) 0.0144(14)
C8 0.051(2) 0.0256(16) 0.043(2) 0.0037(14) -0.0027(16) -0.0042(14)
C9 0.0373(17) 0.0313(16) 0.0449(19) 0.0065(14) -0.0023(15) -0.0053(13)
C10 0.0352(16) 0.0258(14) 0.0317(16) -0.0016(12) -0.0019(13) 0.0030(12)
F11 0.0731(17) 0.0773(18) 0.0601(16) 0.0050(14) 0.0326(14) 0.0185(15)
B12 0.0314(16) 0.0277(16) 0.0279(17) -0.0017(13) 0.0010(13) 0.0002(13)
O13 0.0525(16) 0.0684(19) 0.082(2) 0.0454(17) 0.0371(16) 0.0326(15)
C14 0.0396(17) 0.0295(15) 0.0291(16) 0.0051(12) 0.0035(13) 0.0053(13)
C15 0.0349(16) 0.0313(16) 0.0333(16) 0.0024(13) 0.0045(13) 0.0060(13)
O16 0.0469(16) 0.089(2) 0.102(3) 0.068(2) 0.0370(17) 0.0345(16)
C17 0.065(3) 0.110(4) 0.033(2) -0.007(2) 0.0138(19) -0.004(3)
C18 0.106(4) 0.062(3) 0.083(4) -0.017(3) 0.049(3) -0.044(3)
C19 0.073(3) 0.112(5) 0.104(5) -0.071(4) 0.047(3) -0.025(3)
C20 0.0377(19) 0.074(3) 0.056(3) -0.003(2) 0.0002(18) -0.002(2)

loop_
_atom_type_symbol
_atom_type_description
_atom_type_scat_dispersion_real
_atom_type_scat_dispersion_imag
_atom_type_scat_source
C C 0.0033 0.0016 'International Tables Vol C Tables 4.2.6.8 and 6.1.1.4'
H H 0.0000 0.0000 'International Tables Vol C Tables 4.2.6.8 and 6.1.1.4'
B B 0.0013 0.0007 'International Tables Vol C Tables 4.2.6.8 and 6.1.1.4'
F F 0.0171 0.0103 'International Tables Vol C Tables 4.2.6.8 and 6.1.1.4'
Fe Fe 0.3463 0.8444 'International Tables Vol C Tables 4.2.6.8 and 6.1.1.4'
O O 0.0106 0.0060 'International Tables Vol C Tables 4.2.6.8 and 6.1.1.4'

loop_
_geom_angle_atom_site_label_1
_geom_angle_atom_site_label_2
_geom_angle_atom_site_label_3
_geom_angle
C6 Fe1 C2 130.28(18)
C6 Fe1 C9 67.79(16)
C2 Fe1 C9 151.32(17)
C6 Fe1 C3 107.73(16)
C2 Fe1 C3 40.30(18)
C9 Fe1 C3 167.42(16)
C6 Fe1 C1 169.59(18)
C2 Fe1 C1 40.52(19)
C9 Fe1 C1 118.34(18)
C3 Fe1 C1 68.07(18)
C6 Fe1 C4 115.90(15)
C2 Fe1 C4 67.30(16)
C9 Fe1 C4 130.01(15)
C3 Fe1 C4 40.09(16)
C1 Fe1 C4 67.54(17)
C6 Fe1 C10 40.98(14)
C2 Fe1 C10 167.15(17)
C9 Fe1 C10 41.17(14)
C3 Fe1 C10 127.80(16)
C1 Fe1 C10 149.12(18)
C4 Fe1 C10 106.38(14)
C6 Fe1 C5 148.24(17)
C2 Fe1 C5 67.80(18)
C9 Fe1 C5 109.26(17)
C3 Fe1 C5 67.91(17)
C1 Fe1 C5 40.33(19)
C4 Fe1 C5 40.19(17)
C10 Fe1 C5 115.23(15)
C6 Fe1 C8 67.64(15)
C2 Fe1 C8 119.04(16)
C9 Fe1 C8 40.39(14)
C3 Fe1 C8 150.29(16)
C1 Fe1 C8 110.92(17)
C4 Fe1 C8 169.21(16)
C10 Fe1 C8 69.14(14)
C5 Fe1 C8 131.80(18)
C6 Fe1 C7 40.34(14)
C2 Fe1 C7 109.76(16)
C9 Fe1 C7 68.14(15)
C3 Fe1 C7 116.69(16)
C1 Fe1 C7 131.95(17)
C4 Fe1 C7 148.44(17)
C10 Fe1 C7 69.32(13)
C5 Fe1 C7 170.47(18)
C8 Fe1 C7 40.44(16)
C5 C1 C2 107.5(4)
C5 C1 Fe1 69.9(2)
C2 C1 Fe1 69.3(2)
C5 C1 H1 126.3
C2 C1 H1 126.3
Fe1 C1 H1 126.0
C3 C2 C1 108.6(4)
C3 C2 Fe1 70.2(2)
C1 C2 Fe1 70.1(2)
C3 C2 H2 125.7
C1 C2 H2 125.7
Fe1 C2 H2 125.6
C4 C3 C2 107.4(4)
C4 C3 Fe1 70.1(2)
C2 C3 Fe1 69.5(2)
C4 C3 H3 126.3
C2 C3 H3 126.3
Fe1 C3 H3 125.7
C3 C4 C5 108.9(4)
C3 C4 Fe1 69.8(2)
C5 C4 Fe1 70.0(2)
C3 C4 H4 125.5
C5 C4 H4 125.5
Fe1 C4 H4 126.2
C4 C5 C1 107.6(4)
C4 C5 Fe1 69.8(2)
C1 C5 Fe1 69.7(2)
C4 C5 H5 126.2
C1 C5 H5 126.2
Fe1 C5 H5 125.8
F11 C6 C7 124.0(3)
F11 C6 C10 124.9(3)
C7 C6 C10 111.0(3)
F11 C6 Fe1 128.4(3)
C7 C6 Fe1 71.2(2)
C10 C6 Fe1 70.40(19)
C6 C7 C8 106.7(3)
C6 C7 Fe1 68.45(18)
C8 C7 Fe1 69.63(19)
C6 C7 H7 126.7
C8 C7 H7 126.7
Fe1 C7 H7 126.8
C9 C8 C7 108.2(3)
C9 C8 Fe1 69.30(19)
C7 C8 Fe1 69.93(19)
C9 C8 H8 125.9
C7 C8 H8 125.9
Fe1 C8 H8 126.4
C8 C9 C10 109.4(3)
C8 C9 Fe1 70.3(2)
C10 C9 Fe1 69.60(18)
C8 C9 H9 125.3
C10 C9 H9 125.3
Fe1 C9 H9 126.4
C6 C10 C9 104.8(3)
C6 C10 B12 127.3(3)
C9 C10 B12 127.1(3)
C6 C10 Fe1 68.62(19)
C9 C10 Fe1 69.23(19)
B12 C10 Fe1 118.2(2)
O13 B12 O16 113.2(3)
O13 B12 C10 124.7(3)
O16 B12 C10 122.1(3)
B12 O13 C14 110.4(3)
O13 C14 C18 107.1(4)
O13 C14 C17 106.8(3)
C18 C14 C17 109.0(4)
O13 C14 C15 102.8(3)
C18 C14 C15 114.8(3)
C17 C14 C15 115.5(3)
O16 C15 C20 106.1(3)
O16 C15 C19 108.0(4)
C20 C15 C19 108.4(4)
O16 C15 C14 103.0(2)
C20 C15 C14 115.2(3)
C19 C15 C14 115.4(3)
B12 O16 C15 109.8(3)
C14 C17 H17A 109.5
C14 C17 H17B 109.5
H17A C17 H17B 109.5
C14 C17 H17C 109.5
H17A C17 H17C 109.5
H17B C17 H17C 109.5
C14 C18 H18A 109.5
C14 C18 H18B 109.5
H18A C18 H18B 109.5
C14 C18 H18C 109.5
H18A C18 H18C 109.5
H18B C18 H18C 109.5
C15 C19 H19A 109.5
C15 C19 H19B 109.5
H19A C19 H19B 109.5
C15 C19 H19C 109.5
H19A C19 H19C 109.5
H19B C19 H19C 109.5
C15 C20 H20A 109.5
C15 C20 H20B 109.5
H20A C20 H20B 109.5
C15 C20 H20C 109.5
H20A C20 H20C 109.5
H20B C20 H20C 109.5

loop_
_geom_bond_atom_site_label_1
_geom_bond_atom_site_label_2
_geom_bond_distance
Fe1 C6 2.022(3)
Fe1 C2 2.033(4)
Fe1 C9 2.041(3)
Fe1 C3 2.041(4)
Fe1 C1 2.043(4)
Fe1 C4 2.044(4)
Fe1 C10 2.045(3)
Fe1 C5 2.046(4)
Fe1 C8 2.054(3)
Fe1 C7 2.058(3)
C1 C5 1.410(7)
C1 C2 1.412(7)
C1 H1 0.9500
C2 C3 1.403(6)
C2 H2 0.9500
C3 C4 1.400(6)
C3 H3 0.9500
C4 C5 1.405(6)
C4 H4 0.9500
C5 H5 0.9500
C6 F11 1.310(4)
C6 C7 1.407(5)
C6 C10 1.424(5)
C7 C8 1.421(6)
C7 H7 0.9500
C8 C9 1.414(5)
C8 H8 0.9500
C9 C10 1.437(5)
C9 H9 0.9500
C10 B12 1.550(5)
B12 O13 1.331(5)
B12 O16 1.331(4)
O13 C14 1.440(4)
C14 C18 1.505(5)
C14 C17 1.505(5)
C14 C15 1.569(5)
C15 O16 1.445(4)
C15 C20 1.505(5)
C15 C19 1.520(6)
C17 H17A 0.9800
C17 H17B 0.9800
C17 H17C 0.9800
C18 H18A 0.9800
C18 H18B 0.9800
C18 H18C 0.9800
C19 H19A 0.9800
C19 H19B 0.9800
C19 H19C 0.9800
C20 H20A 0.9800
C20 H20B 0.9800
C20 H20C 0.9800

loop_
_geom_torsion_atom_site_label_1
_geom_torsion_atom_site_label_2
_geom_torsion_atom_site_label_3
_geom_torsion_atom_site_label_4
_geom_torsion
C5 C1 C2 C3 0.1(5)
Fe1 C1 C2 C3 59.8(3)
C5 C1 C2 Fe1 -59.8(3)
C1 C2 C3 C4 0.3(4)
Fe1 C2 C3 C4 60.1(3)
C1 C2 C3 Fe1 -59.8(3)
C2 C3 C4 C5 -0.6(4)
Fe1 C3 C4 C5 59.2(3)
C2 C3 C4 Fe1 -59.8(3)
C3 C4 C5 C1 0.6(4)
Fe1 C4 C5 C1 59.8(3)
C3 C4 C5 Fe1 -59.2(3)
C2 C1 C5 C4 -0.4(5)
Fe1 C1 C5 C4 -59.8(3)
C2 C1 C5 Fe1 59.4(3)
F11 C6 C7 C8 -176.4(3)
C10 C6 C7 C8 0.1(4)
Fe1 C6 C7 C8 59.4(2)
F11 C6 C7 Fe1 124.2(4)
C10 C6 C7 Fe1 -59.3(2)
C6 C7 C8 C9 0.3(4)
Fe1 C7 C8 C9 58.9(2)
C6 C7 C8 Fe1 -58.7(2)
C7 C8 C9 C10 -0.5(4)
Fe1 C8 C9 C10 58.8(2)
C7 C8 C9 Fe1 -59.3(2)
F11 C6 C10 C9 176.0(3)
C7 C6 C10 C9 -0.4(4)
Fe1 C6 C10 C9 -60.2(2)
F11 C6 C10 B12 -13.9(6)
C7 C6 C10 B12 169.6(3)
Fe1 C6 C10 B12 109.9(3)
F11 C6 C10 Fe1 -123.8(4)
C7 C6 C10 Fe1 59.8(2)
C8 C9 C10 C6 0.6(4)
Fe1 C9 C10 C6 59.8(2)
C8 C9 C10 B12 -169.5(3)
Fe1 C9 C10 B12 -110.3(3)
C8 C9 C10 Fe1 -59.2(2)
C6 C10 B12 O13 2.0(6)
C9 C10 B12 O13 169.9(4)
Fe1 C10 B12 O13 85.6(4)
C6 C10 B12 O16 -178.4(4)
C9 C10 B12 O16 -10.4(6)
Fe1 C10 B12 O16 -94.8(4)
O16 B12 O13 C14 1.6(5)
C10 B12 O13 C14 -178.7(3)
B12 O13 C14 C18 125.2(4)
B12 O13 C14 C17 -118.1(4)
B12 O13 C14 C15 3.9(4)
O13 C14 C15 O16 -7.4(4)
C18 C14 C15 O16 -123.3(4)
C17 C14 C15 O16 108.5(4)
O13 C14 C15 C20 -122.5(4)
C18 C14 C15 C20 121.7(4)
C17 C14 C15 C20 -6.5(5)
O13 C14 C15 C19 110.0(4)
C18 C14 C15 C19 -5.9(6)
C17 C14 C15 C19 -134.1(5)
O13 B12 O16 C15 -7.0(5)
C10 B12 O16 C15 173.3(3)
C20 C15 O16 B12 130.2(4)
C19 C15 O16 B12 -113.8(4)
C14 C15 O16 B12 8.8(4)
